data_4320987
loop_
_publ_author_name
'S. Ekambaram'
'Slavi C. Sevov'

_publ_section_title
;
 Synthesis and Characterization of Four Ethylenediamine-Templated Iron
 Arsenates
;
_journal_name_full 'Inorganic Chemistry'
_journal_page_first 2405
_journal_page_last 2410
_journal_paper_doi 10.1021/ic991367b
_journal_volume 39
_journal_year 2000
_chemical_formula_sum 'C2 H16 As6 Fe3 N4 O24'
_chemical_formula_weight 1097.26
_chemical_name_systematic
; 
Compound3
;
_space_group_IT_number 15
_symmetry_cell_setting monoclinic
_symmetry_space_group_name_Hall '-C 2yc'
_symmetry_space_group_name_H-M 'C 1 2/c 1'
_atom_sites_solution_hydrogens geom
_atom_sites_solution_primary direct
_atom_sites_solution_secondary difmap
_audit_creation_method SHELXL-97
_cell_angle_alpha 90.00
_cell_angle_beta 111.110(10)
_cell_angle_gamma 90.00
_cell_formula_units_Z 4
_cell_length_a 18.384(3)
_cell_length_b 8.7850(10)
_cell_length_c 16.052(2)
_cell_measurement_reflns_used 25
_cell_measurement_temperature 293(2)
_cell_volume 2418.5(6)
_computing_cell_refinement CAD4_(Enraf-Nonius,_1977)
_computing_data_collection CAD4_(Enraf-Nonius,_1977)
_computing_data_reduction SDP_Package_(Enraf-Nonius,_1985)
_computing_molecular_graphics SHELXTL-V5.0
_computing_publication_material SHELXTL-V5.0
_computing_structure_refinement 'SHELXL-93 (Sheldrick, 1993)'
_computing_structure_solution 'SHELXS-86 (Sheldrick, 1990)'
_diffrn_ambient_temperature 293(2)
_diffrn_measured_fraction_theta_full 1.000
_diffrn_measured_fraction_theta_max 1.000
_diffrn_measurement_device_type 'Enraf-Nonius CAD4'
_diffrn_measurement_method Omega-2Theta
_diffrn_radiation_monochromator graphite
_diffrn_radiation_source 'fine-focus sealed tube'
_diffrn_radiation_type MoK\a
_diffrn_radiation_wavelength 0.71073
_diffrn_reflns_av_R_equivalents 0.0313
_diffrn_reflns_av_sigmaI/netI 0.0335
_diffrn_reflns_limit_h_max 1
_diffrn_reflns_limit_h_min -21
_diffrn_reflns_limit_k_max 10
_diffrn_reflns_limit_k_min 0
_diffrn_reflns_limit_l_max 19
_diffrn_reflns_limit_l_min -17
_diffrn_reflns_number 2199
_diffrn_reflns_theta_full 24.97
_diffrn_reflns_theta_max 24.97
_diffrn_reflns_theta_min 2.38
_exptl_absorpt_coefficient_mu 10.036
_exptl_absorpt_correction_T_max 1.000
_exptl_absorpt_correction_T_min 0.545
_exptl_absorpt_correction_type xabs
_exptl_crystal_colour colorless
_exptl_crystal_density_diffrn 3.014
_exptl_crystal_density_method 'not measured'
_exptl_crystal_description 'pentagonal bipyramid'
_exptl_crystal_F_000 2096
_exptl_crystal_size_max 0.20
_exptl_crystal_size_mid 0.10
_exptl_crystal_size_min 0.06
_refine_diff_density_max 2.793
_refine_diff_density_min -1.262
_refine_diff_density_rms 0.258
_refine_ls_extinction_coef 0.00013(8)
_refine_ls_extinction_expression Fc^*^=kFc[1+0.001xFc^2^\l^3^/sin(2\q)]^-1/4^
_refine_ls_extinction_method SHELXL
_refine_ls_goodness_of_fit_ref 1.081
_refine_ls_hydrogen_treatment mixed
_refine_ls_matrix_type full
_refine_ls_number_parameters 165
_refine_ls_number_reflns 2121
_refine_ls_number_restraints 0
_refine_ls_restrained_S_all 1.081
_refine_ls_R_factor_all 0.0536
_refine_ls_R_factor_gt 0.0449
_refine_ls_shift/su_max 0.001
_refine_ls_shift/su_mean 0.000
_refine_ls_structure_factor_coef Fsqd
_refine_ls_weighting_details 'calc w=1/[\s^2^(Fo^2^)+(0.0641P)^2^+90.6422P] where P=(Fo^2^+2Fc^2^)/3'
_refine_ls_weighting_scheme calc
_refine_ls_wR_factor_gt 0.1211
_refine_ls_wR_factor_ref 0.1267
_reflns_number_gt 1821
_reflns_number_total 2121
_reflns_threshold_expression >2sigma(I)
_cod_data_source_file ic991367b_3.cif
_cod_data_source_block compound3
_cod_database_code 4320987

loop_
_symmetry_equiv_pos_as_xyz
'x, y, z'
'-x, y, -z+1/2'
'x+1/2, y+1/2, z'
'-x+1/2, y+1/2, -z+1/2'
'-x, -y, -z'
'x, -y, z-1/2'
'-x+1/2, -y+1/2, -z'
'x+1/2, -y+1/2, z-1/2'

loop_
_atom_site_label
_atom_site_type_symbol
_atom_site_fract_x
_atom_site_fract_y
_atom_site_fract_z
_atom_site_U_iso_or_equiv
_atom_site_adp_type
_atom_site_occupancy
_atom_site_symmetry_multiplicity
_atom_site_calc_flag
_atom_site_refinement_flags
_atom_site_disorder_assembly
_atom_site_disorder_group
As1 As 0.36116(5) 0.95391(10) 0.24962(5) 0.0080(3) Uani 1 1 d . . .
As2 As 0.36431(5) 1.33929(10) 0.07172(5) 0.0076(3) Uani 1 1 d . . .
As3 As 0.63090(5) 1.41097(10) 0.18905(5) 0.0076(3) Uani 1 1 d . . .
Fe1 Fe 0.5000 1.20532(19) 0.2500 0.0075(4) Uani 1 2 d S . .
Fe2 Fe 0.22924(7) 1.21616(14) 0.15760(8) 0.0077(3) Uani 1 1 d . . .
O1 O 0.4104(4) 1.5137(7) 0.1036(4) 0.0176(14) Uani 1 1 d . . .
H1 H 0.4236 1.5235 0.1579 0.026 Uiso 1 1 calc R . .
O2 O 0.5598(3) 1.3877(7) 0.2291(4) 0.0115(13) Uani 1 1 d . . .
O3 O 0.2828(3) 1.3478(7) 0.0958(4) 0.0136(13) Uani 1 1 d . . .
O4 O 0.4244(3) 1.2001(7) 0.1226(4) 0.0117(13) Uani 1 1 d . . .
O5 O 0.6670(3) 1.5874(7) 0.2163(4) 0.0101(12) Uani 1 1 d . . .
O6 O 0.4420(3) 1.0576(7) 0.2934(4) 0.0142(13) Uani 1 1 d . . .
O7 O 0.6965(3) 1.2702(7) 0.2186(4) 0.0111(12) Uani 1 1 d . . .
O8 O 0.5894(4) 1.4011(8) 0.0748(4) 0.0190(14) Uani 1 1 d . . .
H8 H 0.5566 1.4685 0.0565 0.028 Uiso 1 1 calc R . .
O9 O 0.3489(3) 1.3432(7) -0.0382(4) 0.0132(13) Uani 1 1 d . . .
O10 O 0.3355(3) 0.8946(7) 0.3342(4) 0.0116(12) Uani 1 1 d . . .
O11 O 0.2914(3) 1.0316(7) 0.1615(4) 0.0117(13) Uani 1 1 d . . .
O12 O 0.3918(4) 0.7944(7) 0.2083(4) 0.0183(14) Uani 1 1 d . . .
H12 H 0.3834 0.7181 0.2328 0.027 Uiso 1 1 calc R . .
N N 0.5301(11) 0.820(2) 0.4259(12) 0.030(4) Uiso 0.50 1 d P A 1
H0A H 0.5262 0.7213 0.4359 0.045 Uiso 0.50 1 calc PR A 1
H0B H 0.5792 0.8417 0.4323 0.045 Uiso 0.50 1 calc PR A 1
H0C H 0.4987 0.8428 0.3706 0.045 Uiso 0.50 1 calc PR A 1
C C 0.5069(15) 0.913(2) 0.4923(16) 0.096(7) Uiso 1 1 d . . .
H0D H 0.5448 0.8818 0.5495 0.115 Uiso 1 1 calc R A 1
H0E H 0.4583 0.8656 0.4895 0.115 Uiso 1 1 calc R A 1
N3 N 0.5709(5) 0.8936(10) 0.4661(6) 0.047(6) Uiso 0.50 1 d P . 2
H3A H 0.5767 0.7952 0.4567 0.070 Uiso 0.50 1 calc PR . 2
H3B H 0.6137 0.9279 0.5089 0.070 Uiso 0.50 1 calc PR . 2
H3C H 0.5632 0.9454 0.4160 0.070 Uiso 0.50 1 calc PR . 2
N2 N 0.2192(5) 1.6452(10) 0.0636(6) 0.013(2) Uiso 0.70 1 d PR . 2
N4 N 0.1729(5) 1.6563(10) 0.0011(6) 0.021(6) Uiso 0.30 1 d PR . 2

loop_
_atom_site_aniso_label
_atom_site_aniso_U_11
_atom_site_aniso_U_22
_atom_site_aniso_U_33
_atom_site_aniso_U_23
_atom_site_aniso_U_13
_atom_site_aniso_U_12
As1 0.0075(4) 0.0073(4) 0.0091(5) 0.0007(3) 0.0030(3) -0.0004(3)
As2 0.0075(4) 0.0091(5) 0.0060(4) 0.0012(3) 0.0021(3) 0.0005(3)
As3 0.0075(4) 0.0078(5) 0.0072(4) 0.0003(3) 0.0025(3) -0.0010(3)
Fe1 0.0064(8) 0.0074(8) 0.0079(8) 0.000 0.0016(6) 0.000
Fe2 0.0080(6) 0.0081(6) 0.0066(6) -0.0001(5) 0.0021(5) 0.0007(5)
O1 0.025(4) 0.014(3) 0.014(3) -0.003(3) 0.006(3) -0.005(3)
O2 0.011(3) 0.015(3) 0.011(3) 0.003(3) 0.007(2) -0.002(3)
O3 0.013(3) 0.014(3) 0.020(3) 0.004(3) 0.013(3) 0.001(3)
O4 0.011(3) 0.010(3) 0.010(3) -0.002(2) -0.001(2) 0.003(2)
O5 0.011(3) 0.006(3) 0.014(3) 0.003(2) 0.007(2) 0.001(2)
O6 0.008(3) 0.020(3) 0.012(3) 0.003(3) 0.001(2) -0.004(3)
O7 0.012(3) 0.011(3) 0.010(3) -0.001(2) 0.004(2) 0.001(2)
O8 0.023(3) 0.023(4) 0.007(3) 0.000(3) 0.000(3) -0.002(3)
O9 0.013(3) 0.021(3) 0.003(3) 0.000(2) -0.001(2) -0.004(3)
O10 0.015(3) 0.008(3) 0.013(3) 0.001(2) 0.006(3) -0.005(2)
O11 0.013(3) 0.012(3) 0.010(3) 0.002(2) 0.003(2) 0.004(2)
O12 0.029(4) 0.007(3) 0.029(4) 0.002(3) 0.022(3) 0.005(3)

loop_
_atom_type_symbol
_atom_type_description
_atom_type_scat_dispersion_real
_atom_type_scat_dispersion_imag
_atom_type_scat_source
C C 0.0033 0.0016 'International Tables Vol C Tables 4.2.6.8 and 6.1.1.4'
H H 0.0000 0.0000 'International Tables Vol C Tables 4.2.6.8 and 6.1.1.4'
N N 0.0061 0.0033 'International Tables Vol C Tables 4.2.6.8 and 6.1.1.4'
O O 0.0106 0.0060 'International Tables Vol C Tables 4.2.6.8 and 6.1.1.4'
Fe Fe 0.3463 0.8444 'International Tables Vol C Tables 4.2.6.8 and 6.1.1.4'
As As 0.0499 2.0058 'International Tables Vol C Tables 4.2.6.8 and 6.1.1.4'

loop_
_geom_angle_atom_site_label_1
_geom_angle_atom_site_label_2
_geom_angle_atom_site_label_3
_geom_angle
_geom_angle_site_symmetry_1
_geom_angle_site_symmetry_3
_geom_angle_publ_flag
O6 As1 O10 107.3(3) . . ?
O6 As1 O11 115.4(3) . . ?
O10 As1 O11 117.3(3) . . ?
O6 As1 O12 103.9(3) . . ?
O10 As1 O12 106.6(3) . . ?
O11 As1 O12 105.2(3) . . ?
O4 As2 O3 114.3(3) . . ?
O4 As2 O9 111.3(3) . . ?
O3 As2 O9 114.4(3) . . ?
O4 As2 O1 109.8(3) . . ?
O3 As2 O1 105.9(3) . . ?
O9 As2 O1 99.8(3) . . ?
O2 As3 O7 112.7(3) . . ?
O2 As3 O5 107.8(3) . . ?
O7 As3 O5 115.5(3) . . ?
O2 As3 O8 107.3(3) . . ?
O7 As3 O8 105.3(3) . . ?
O5 As3 O8 107.8(3) . . ?
O6 Fe1 O6 97.1(4) 2_655 . ?
O6 Fe1 O4 83.6(2) 2_655 . ?
O6 Fe1 O4 94.7(3) . . ?
O6 Fe1 O4 94.7(3) 2_655 2_655 ?
O6 Fe1 O4 83.6(2) . 2_655 ?
O4 Fe1 O4 177.4(4) . 2_655 ?
O6 Fe1 O2 166.8(3) 2_655 2_655 ?
O6 Fe1 O2 93.9(3) . 2_655 ?
O4 Fe1 O2 88.2(2) . 2_655 ?
O4 Fe1 O2 93.8(2) 2_655 2_655 ?
O6 Fe1 O2 93.9(3) 2_655 . ?
O6 Fe1 O2 166.8(3) . . ?
O4 Fe1 O2 93.8(2) . . ?
O4 Fe1 O2 88.2(2) 2_655 . ?
O2 Fe1 O2 76.4(3) 2_655 . ?
O11 Fe2 O3 96.2(3) . . ?
O11 Fe2 O10 173.6(3) . 4 ?
O3 Fe2 O10 89.5(2) . 4 ?
O11 Fe2 O9 91.4(3) . 7_575 ?
O3 Fe2 O9 89.3(3) . 7_575 ?
O10 Fe2 O9 91.6(3) 4 7_575 ?
O11 Fe2 O7 89.1(2) . 2_655 ?
O3 Fe2 O7 94.2(3) . 2_655 ?
O10 Fe2 O7 87.6(2) 4 2_655 ?
O9 Fe2 O7 176.4(2) 7_575 2_655 ?
O11 Fe2 O5 86.8(2) . 3_445 ?
O3 Fe2 O5 176.2(2) . 3_445 ?
O10 Fe2 O5 87.6(2) 4 3_445 ?
O9 Fe2 O5 88.2(2) 7_575 3_445 ?
O7 Fe2 O5 88.2(2) 2_655 3_445 ?
As2 O1 H1 109.5 . . ?
As3 O2 Fe1 134.9(4) . . ?
As2 O3 Fe2 136.8(4) . . ?
As2 O4 Fe1 125.3(3) . . ?
As3 O5 Fe2 128.3(3) . 3 ?
As1 O6 Fe1 136.7(4) . . ?
As3 O7 Fe2 128.0(3) . 2_655 ?
As3 O8 H8 109.5 . . ?
As2 O9 Fe2 142.0(4) . 7_575 ?
As1 O10 Fe2 130.2(3) . 4_545 ?
As1 O11 Fe2 128.4(3) . . ?
As1 O12 H12 109.5 . . ?
C N H0A 109.5 . . ?
C N H0B 109.5 . . ?
H0A N H0B 109.5 . . ?
C N H0C 109.5 . . ?
H0A N H0C 109.5 . . ?
H0B N H0C 109.5 . . ?
N3 C N 40.8(10) . . ?
N3 C C 111(2) . 5_676 ?
N C C 137(3) . 5_676 ?
N3 C H0D 81.6 . . ?
N C H0D 103.0 . . ?
C C H0D 103.0 5_676 . ?
N3 C H0E 142.8 . . ?
N C H0E 103.0 . . ?
C C H0E 103.0 5_676 . ?
H0D C H0E 105.1 . . ?
C N3 N4 146.0(11) . 8_576 ?
C N3 H3A 109.5 . . ?
N4 N3 H3A 69.1 8_576 . ?
C N3 H3B 109.5 . . ?
N4 N3 H3B 46.6 8_576 . ?
H3A N3 H3B 109.5 . . ?
C N3 H3C 109.5 . . ?
N4 N3 H3C 102.4 8_576 . ?
H3A N3 H3C 109.5 . . ?
H3B N3 H3C 109.5 . . ?
N2 N4 N3 131.4(2) . 8_475 ?

loop_
_geom_bond_atom_site_label_1
_geom_bond_atom_site_label_2
_geom_bond_distance
_geom_bond_site_symmetry_2
_geom_bond_publ_flag
As1 O6 1.668(6) . ?
As1 O10 1.672(6) . ?
As1 O11 1.675(6) . ?
As1 O12 1.730(6) . ?
As2 O4 1.654(6) . ?
As2 O3 1.679(6) . ?
As2 O9 1.684(6) . ?
As2 O1 1.736(6) . ?
As3 O2 1.664(6) . ?
As3 O7 1.672(6) . ?
As3 O5 1.681(6) . ?
As3 O8 1.716(6) . ?
Fe1 O6 1.960(6) 2_655 ?
Fe1 O6 1.960(6) . ?
Fe1 O4 2.016(6) . ?
Fe1 O4 2.016(6) 2_655 ?
Fe1 O2 2.038(6) 2_655 ?
Fe1 O2 2.038(6) . ?
Fe2 O11 1.971(6) . ?
Fe2 O3 1.998(6) . ?
Fe2 O10 2.001(6) 4 ?
Fe2 O9 2.007(6) 7_575 ?
Fe2 O7 2.021(6) 2_655 ?
Fe2 O5 2.061(6) 3_445 ?
O1 H1 0.8200 . ?
O5 Fe2 2.062(6) 3 ?
O7 Fe2 2.021(6) 2_655 ?
O8 H8 0.8200 . ?
O9 Fe2 2.007(6) 7_575 ?
O10 Fe2 2.001(6) 4_545 ?
O12 H12 0.8200 . ?
N C 1.52(3) . ?
N H0A 0.8900 . ?
N H0B 0.8900 . ?
N H0C 0.8900 . ?
C N3 1.40(2) . ?
C C 1.59(4) 5_676 ?
C H0D 0.9700 . ?
C H0E 0.9700 . ?
N3 N4 1.806(5) 8_576 ?
N3 H3A 0.8900 . ?
N3 H3B 0.8900 . ?
N3 H3C 0.8900 . ?
N2 N4 1.0613 . ?
N4 N3 1.806(5) 8_475 ?
